data_9001514
loop_
_publ_author_name
'Wunder, B.'
'Rubie, D. C.'
'Ross, C. R.'
'Medenbach, O.'
'Seifert, F.'
'Schreyer, W.'

_publ_section_title
;
 Synthesis, stability, and properties of Al2SiO4(OH)2: A fully hydrated
 analogue of topaz
;
_journal_name_full 'American Mineralogist'
_journal_page_first 285
_journal_page_last 297
_journal_volume 78
_journal_year 1993
_chemical_formula_sum 'Al2 H2 O6 Si'
_chemical_name_mineral Topaz
_space_group_IT_number 62
_symmetry_space_group_name_Hall '-P 2c 2ab'
_symmetry_space_group_name_H-M 'P b n m'
_cell_angle_alpha 90
_cell_angle_beta 90
_cell_angle_gamma 90
_cell_formula_units_Z 4
_cell_length_a 4.7238
_cell_length_b 8.9473
_cell_length_c 8.3900
_cell_volume 354.605
_database_code_amcsd 0001552
_exptl_crystal_density_diffrn 3.373
_cod_original_cell_volume 354.606
_cod_original_formula_sum 'Al2 Si O6 H2'
_cod_database_code 9001514

loop_
_space_group_symop_operation_xyz
x,y,z
x,y,1/2-z
-x,-y,1/2+z
1/2+x,1/2-y,1/2+z
1/2-x,1/2+y,1/2-z
1/2-x,1/2+y,z
1/2+x,1/2-y,-z
-x,-y,-z

loop_
_atom_site_aniso_label
_atom_site_aniso_U_11
_atom_site_aniso_U_22
_atom_site_aniso_U_33
_atom_site_aniso_U_12
_atom_site_aniso_U_13
_atom_site_aniso_U_23
Al 0.00980 0.00890 0.01370 0.00020 0.00020 0.00000
Si 0.00900 0.00880 0.01450 0.00000 0.00000 0.00000
O1 0.00880 0.00950 0.01500 -0.00060 0.00000 0.00000
O2 0.01080 0.01020 0.01500 -0.00030 0.00000 0.00000
O3 0.01010 0.01000 0.01360 0.00100 0.00060 0.00000
O-H 0.01060 0.01220 0.01670 0.00210 0.00010 0.00160

loop_
_atom_site_label
_atom_site_fract_x
_atom_site_fract_y
_atom_site_fract_z
_atom_site_type_symbol
_atom_site_attached_hydrogens
Al -0.09480 0.13220 0.07980 Al 0
Si 0.40190 -0.05950 0.25000 Si 0
O1 -0.28970 0.02610 0.25000 O 0
O2 0.05540 0.25580 0.25000 O 0
O3 0.21420 -0.00690 0.09400 O 0
O-H -0.41030 0.25080 0.06650 O 1

loop_
_cod_changelog_entry_id
_cod_changelog_entry_author
_cod_changelog_entry_date
_cod_changelog_entry_text
1
;cod-tools version 3.8.0
Id: cif_guess_AMCSD_atom_types 9574 2023-05-10 09:00:05Z saulius
;
2023-05-10T18:47:24+03:00
;Derived atom types and hydrogen counts
from atom names that follow the AMCSD naming convention
(Wat == water, O-H == hydroxyl).
;
2
;cod-tools version 3.10.1
Id: cif_fix_AMCSD_aniso_labels 10200 2024-08-01 14:09:44Z saulius
;
2024-08-02T12:20:01+03:00
;Changed the following '_atom_site_aniso_label' values:
'OH' -> 'O-H'
;

loop_
_cod_related_entry_id
_cod_related_entry_database
_cod_related_entry_code
1 AMCSD 0001552
